data_4123437
loop_
_publ_author_name
'Bleith, Tim'
'Wadepohl, Hubert'
'Gade, Lutz H.'

_publ_section_title
;
 Iron achieves noble metal reactivity and selectivity: highly reactive and
 enantioselective iron complexes as catalysts in the hydrosilylation of
 ketones.
;
_journal_issue 7
_journal_name_full 'Journal of the American Chemical Society'
_journal_page_first 2456
_journal_page_last 2459
_journal_paper_doi 10.1021/ja512986m
_journal_volume 137
_journal_year 2015
_chemical_absolute_configuration ad
_chemical_formula_moiety 'C41 H36 Fe N4 O3, C5 H5 N'
_chemical_formula_sum 'C46 H41 Fe N5 O3'
_chemical_formula_weight 767.69
_chemical_properties_physical air-sensitive
_space_group_crystal_system monoclinic
_space_group_IT_number 5
_space_group_name_Hall 'C 2y'
_space_group_name_H-M_alt 'C 1 2 1'
_symmetry_cell_setting monoclinic
_symmetry_Int_Tables_number 5
_symmetry_space_group_name_Hall 'C 2y'
_symmetry_space_group_name_H-M 'C 1 2 1'
_atom_sites_solution_hydrogens geom
_atom_sites_solution_primary dual
_atom_sites_solution_secondary difmap
_audit_block_code ga_tb13
_audit_creation_date
;
'Mon Jul 21 14:34:27 2014'
;
_audit_creation_method
;
Olex2 1.2
(compiled 2014.11.28 svn.r3107 for OlexSys, GUI svn.r4959)
;
_audit_update_record '18.12.2014 18:01:22 CET UTC+01:00  encif 1.29'
_cell_angle_alpha 90
_cell_angle_beta 94.4473(10)
_cell_angle_gamma 90
_cell_formula_units_Z 4
_cell_length_a 38.2320(4)
_cell_length_b 10.10328(11)
_cell_length_c 10.11886(12)
_cell_measurement_reflns_used 52563
_cell_measurement_temperature 120(1)
_cell_measurement_theta_max 30.8740
_cell_measurement_theta_min 3.6530
_cell_volume 3896.83(8)
_computing_cell_refinement
;
CrysAlisPro, Agilent Technologies,
Version 1.171.37.33 (release 27-03-2014 CrysAlis171 .NET)
(compiled Mar 27 2014,17:12:48)
;
_computing_data_collection
;
CrysAlisPro, Agilent Technologies,
Version 1.171.37.33 (release 27-03-2014 CrysAlis171 .NET)
(compiled Mar 27 2014,17:12:48)
;
_computing_data_reduction
;
CrysAlisPro, Agilent Technologies,
Version 1.171.37.33 (release 27-03-2014 CrysAlis171 .NET)
(compiled Mar 27 2014,17:12:48)
;
_computing_molecular_graphics 'Olex2 (Dolomanov et al., 2009)'
_computing_publication_material 'encif (Wadepohl, 2009-14); encifer 1.5 (CCDC, 2014)'
_computing_structure_refinement 'ShelXL (Sheldrick, 2008)'
_computing_structure_solution 'SHELXT (Sheldrick, 2013)'
_diffrn_ambient_environment 'perfluoro polyether oil / N~2~'
_diffrn_ambient_temperature 120(1)
_diffrn_detector 'CCD plate'
_diffrn_detector_area_resol_mean 7.9621
_diffrn_detector_type Eos
_diffrn_measured_fraction_theta_full 0.997
_diffrn_measured_fraction_theta_max 0.981
_diffrn_measurement_details
;
  1 omega  -22.00    9.00   0.5000   10.0000
omega____ theta____ kappa____ phi______ frames
    -        0.0000   57.0000 -180.0000 62

  2 omega   30.00   66.00   0.5000   15.0000
omega____ theta____ kappa____ phi______ frames
    -       31.6646  -79.0000  -24.4078 72

  3 omega   45.00  107.00   0.5000   15.0000
omega____ theta____ kappa____ phi______ frames
    -       31.6646   77.0000   60.0000 124

  4 omega   -7.00   24.00   0.5000   15.0000
omega____ theta____ kappa____ phi______ frames
    -       31.6646   80.0000 -168.2618 62

  5 omega  -23.00   68.00   0.5000   15.0000
omega____ theta____ kappa____ phi______ frames
    -       31.6646  -80.0000  -87.6236 182

  6 omega  -23.00    7.00   0.5000   15.0000
omega____ theta____ kappa____ phi______ frames
    -       31.6646  -79.0000  140.2594 60

  7 omega   37.00   63.00   0.5000   15.0000
omega____ theta____ kappa____ phi______ frames
    -       31.6646  -79.0000  140.2594 52

  8 omega  -44.00    3.00   0.5000   15.0000
omega____ theta____ kappa____ phi______ frames
    -       31.6646   19.0000   60.0000 94

  9 omega   54.00  110.00   0.5000   15.0000
omega____ theta____ kappa____ phi______ frames
    -       31.6646   19.0000   60.0000 112

 10 omega   18.00   68.00   0.5000   15.0000
omega____ theta____ kappa____ phi______ frames
    -       31.6646   57.0000  150.0000 100

 11 omega   -5.00   96.00   0.5000   15.0000
omega____ theta____ kappa____ phi______ frames
    -       31.6646   77.0000  -30.0000 202

 12 omega  -31.00   14.00   0.5000   15.0000
omega____ theta____ kappa____ phi______ frames
    -       31.6646  -57.0000    0.0000 90

 13 omega   -4.00  102.00   0.5000   15.0000
omega____ theta____ kappa____ phi______ frames
    -       31.6646   77.0000 -120.0000 212

 14 omega    0.00   35.00   0.5000   15.0000
omega____ theta____ kappa____ phi______ frames
    -       31.6646   77.0000   60.0000 70

 15 omega  -45.00   70.00   0.5000   15.0000
omega____ theta____ kappa____ phi______ frames
    -       31.6646  -80.0000   73.0381 230

 16 omega   30.00   98.00   0.5000   15.0000
omega____ theta____ kappa____ phi______ frames
    -       31.6646   38.0000 -150.0000 136

 17 omega  -23.00   64.00   0.5000   15.0000
omega____ theta____ kappa____ phi______ frames
    -       31.6646  -77.0000 -180.0000 174

 18 omega  -44.00    4.00   0.5000   15.0000
omega____ theta____ kappa____ phi______ frames
    -       31.6646  -79.0000  -24.4078 96

 19 omega   -7.00   24.00   0.5000   15.0000
omega____ theta____ kappa____ phi______ frames
    -       31.6646   80.0000  112.3198 62

 20 omega  -40.00   77.00   0.5000   10.0000
omega____ theta____ kappa____ phi______ frames
    -        0.0000   38.0000   90.0000 234

 21 omega    2.00  104.00   0.5000   15.0000
omega____ theta____ kappa____ phi______ frames
    -       31.6646   57.0000    0.0000 204

 22 omega  -49.00  112.00   0.5000   15.0000
omega____ theta____ kappa____ phi______ frames
    -       31.6646    0.0000 -150.0000 322

 23 omega   -9.00  109.00   0.5000   15.0000
omega____ theta____ kappa____ phi______ frames
    -       31.6646   38.0000 -150.0000 236

 24 omega  -41.00   61.00   0.5000   15.0000
omega____ theta____ kappa____ phi______ frames
    -       31.6646  -57.0000 -150.0000 204

 25 omega    2.00  104.00   0.5000   15.0000
omega____ theta____ kappa____ phi______ frames
    -       31.6646   57.0000  -90.0000 204

 26 omega  -41.00   61.00   0.5000   15.0000
omega____ theta____ kappa____ phi______ frames
    -       31.6646  -57.0000  -60.0000 204

 27 omega  -44.00   68.00   0.5000   15.0000
omega____ theta____ kappa____ phi______ frames
    -       31.6646  -77.0000 -180.0000 224

 28 omega   -5.00  107.00   0.5000   15.0000
omega____ theta____ kappa____ phi______ frames
    -       31.6646   77.0000   30.0000 224

 29 omega  -44.00   68.00   0.5000   15.0000
omega____ theta____ kappa____ phi______ frames
    -       31.6646  -77.0000   30.0000 224

 30 omega   -5.00  107.00   0.5000   15.0000
omega____ theta____ kappa____ phi______ frames
    -       31.6646   77.0000  150.0000 224

 31 omega   -5.00  107.00   0.5000   15.0000
omega____ theta____ kappa____ phi______ frames
    -       31.6646   77.0000  -90.0000 224

 32 omega  -44.00   68.00   0.5000   15.0000
omega____ theta____ kappa____ phi______ frames
    -       31.6646  -77.0000 -120.0000 224

 33 omega  -49.00  112.00   0.5000   15.0000
omega____ theta____ kappa____ phi______ frames
    -       31.6646    0.0000 -180.0000 322

 34 omega   -7.00   24.00   0.5000   15.0000
omega____ theta____ kappa____ phi______ frames
    -       31.6646   80.0000  112.3198 62

 35 omega  -49.00  112.00   0.5000   15.0000
omega____ theta____ kappa____ phi______ frames
    -       31.6646    0.0000 -120.0000 322

 36 omega  -49.00  112.00   0.5000   15.0000
omega____ theta____ kappa____ phi______ frames
    -       31.6646    0.0000  -90.0000 322

 37 omega  -49.00   85.00   0.5000   15.0000
omega____ theta____ kappa____ phi______ frames
    -       31.6646    0.0000  -60.0000 268

 38 omega  -44.00   68.00   0.5000   15.0000
omega____ theta____ kappa____ phi______ frames
    -       31.6646  -77.0000   90.0000 224

;
_diffrn_measurement_device 'four-circle diffractometer'
_diffrn_measurement_device_type 'Agilent SuperNova, Dual, Cu at zero, Eos'
_diffrn_measurement_method '\w scans'
_diffrn_measurement_specimen_support 'polyimid foil'
_diffrn_orient_matrix_UB_11 -0.0185606000
_diffrn_orient_matrix_UB_12 0.0039727000
_diffrn_orient_matrix_UB_13 -0.0027948000
_diffrn_orient_matrix_UB_21 -0.0006706000
_diffrn_orient_matrix_UB_22 -0.0641603000
_diffrn_orient_matrix_UB_23 0.0281587000
_diffrn_orient_matrix_UB_31 0.0010682000
_diffrn_orient_matrix_UB_32 0.0282538000
_diffrn_orient_matrix_UB_33 0.0643704000
_diffrn_radiation_monochromator mirror
_diffrn_radiation_probe x-ray
_diffrn_radiation_type 'Mo K\a'
_diffrn_radiation_wavelength 0.71073
_diffrn_reflns_av_R_equivalents 0.0500
_diffrn_reflns_av_unetI/netI 0.0266
_diffrn_reflns_Laue_measured_fraction_full 0.997
_diffrn_reflns_Laue_measured_fraction_max 0.981
_diffrn_reflns_limit_h_max 56
_diffrn_reflns_limit_h_min -56
_diffrn_reflns_limit_k_max 15
_diffrn_reflns_limit_k_min -15
_diffrn_reflns_limit_l_max 15
_diffrn_reflns_limit_l_min -15
_diffrn_reflns_number 144935
_diffrn_reflns_point_group_measured_fraction_full 0.998
_diffrn_reflns_point_group_measured_fraction_max 0.968
_diffrn_reflns_theta_full 25.242
_diffrn_reflns_theta_max 32.153
_diffrn_reflns_theta_min 3.196
_diffrn_source 'microfocus X-Ray tube'
_exptl_absorpt_coefficient_mu 0.435
_exptl_absorpt_correction_T_max 0.993
_exptl_absorpt_correction_T_min 0.978
_exptl_absorpt_correction_type gaussian
_exptl_absorpt_process_details
;
CrysAlisPro, Agilent Technologies,
Version 1.171.37.33 (release 27-03-2014 CrysAlis171 .NET)
(compiled Mar 27 2014,17:12:48)
Numerical absorption correction based on gaussian integration over
            a multifaceted crystal model
Empirical absorption correction using spherical harmonics,
 implemented in SCALE3 ABSPACK scaling algorithm.
;
_exptl_crystal_colour black
_exptl_crystal_colour_primary black
_exptl_crystal_density_diffrn 1.309
_exptl_crystal_description plate
_exptl_crystal_F_000 1608
_exptl_crystal_size_max 0.252
_exptl_crystal_size_mid 0.148
_exptl_crystal_size_min 0.083
_refine_diff_density_max 0.462
_refine_diff_density_min -0.536
_refine_diff_density_rms 0.059
_refine_ls_abs_structure_details
;
 Flack x determined using 5490 quotients [(I+)-(I-)]/[(I+)+(I-)]
 (Parsons, Flack and Wagner, Acta Cryst. B69 (2013) 249-259).
;
_refine_ls_abs_structure_Flack 0.004(3)
_refine_ls_extinction_method none
_refine_ls_goodness_of_fit_ref 1.170
_refine_ls_hydrogen_treatment constr
_refine_ls_matrix_type full
_refine_ls_number_parameters 497
_refine_ls_number_reflns 13277
_refine_ls_number_restraints 1
_refine_ls_restrained_S_all 1.170
_refine_ls_R_factor_all 0.0429
_refine_ls_R_factor_gt 0.0410
_refine_ls_shift/su_max 0.004
_refine_ls_shift/su_mean 0.000
_refine_ls_structure_factor_coef Fsqd
_refine_ls_weighting_details 'w=1/[\s^2^(Fo^2^)+(0.0312P)^2^+3.6602P] where P=(Fo^2^+2Fc^2^)/3'
_refine_ls_weighting_scheme calc
_refine_ls_wR_factor_gt 0.0942
_refine_ls_wR_factor_ref 0.0950
_reflns_Friedel_coverage 0.881
_reflns_Friedel_fraction_full 0.999
_reflns_Friedel_fraction_max 0.954
_reflns_number_gt 12877
_reflns_number_total 13277
_reflns_threshold_expression 'I > 2\s(I)'
_cod_data_source_file ja512986m_si_002.cif
_cod_data_source_block ga_tb13
_cod_depositor_comments 'Adding full bibliography for 4123436--4123437.cif.'
_cod_original_cell_volume 3896.83(7)
_cod_original_sg_symbol_H-M 'C 2'
_cod_database_code 4123437
_audit_block_usercomment 'tb371 black plate'
_chemical_oxdiff_formula 'C41 H36 Fe1 N4 O3'
_chemical_oxdiff_usercomment 'tb371 black plate'
_shelx_space_group_comment
;
The symmetry employed for this shelxl refinement is uniquely defined
by the following loop, which should always be used as a source of
symmetry information in preference to the above space-group names.
They are only intended as comments.
;
_shelx_estimated_absorpt_t_max 0.958
_shelx_estimated_absorpt_t_min 0.958
_reflns_odcompleteness_completeness 99.74
_reflns_odcompleteness_iscentric 1
_reflns_odcompleteness_theta 26.32
_shelxl_version_number 2014/7
_olex2_refinement_description
;
1. Fixed Uiso
 At 1.2 times of:
  All C(H) groups, All C(H,H) groups
 At 1.5 times of:
  All C(H,H,H) groups
2.a Ternary CH refined with riding coordinates:
 C12(H12), C22(H22), C29(H29)
2.b Secondary CH2 refined with riding coordinates:
 C11(H11A,H11B), C21(H21A,H21B)
2.c Aromatic/amide H refined with riding coordinates:
 C5(H5), C6(H6), C7(H7), C8(H8), C9(H9), C14(H14), C15(H15), C16(H16),
 C17(H17), C18(H18), C19(H19), C24(H24), C25(H25), C26(H26), C27(H27), C28(H28),
  C32(H32), C33(H33), C34(H34), C35(H35), C36(H36), C37(H37), C38(H38),
 C39(H39), C40(H40), C41(H41), C51(H51), C52(H52), C53(H53), C54(H54), C55(H55)
2.d Idealised Me refined as rotating group:
 C30(H30A,H30B,H30C)
;
_olex2_submission_special_instructions 'No special instructions were received'
_cell_oxdiff_length_a 38.2424(4)
_cell_oxdiff_length_b 10.10145(12)
_cell_oxdiff_length_c 10.11813(10)
_cell_oxdiff_angle_alpha 90.0137(9)
_cell_oxdiff_angle_beta 94.4606(8)
_cell_oxdiff_angle_gamma 89.9769(9)
_cell_oxdiff_volume 3896.83(7)
_cell_oxdiff_measurement_reflns_used 52599

loop_
_symmetry_equiv_pos_as_xyz
'x, y, z'
'-x, y, -z'
'x+1/2, y+1/2, z'
'-x+1/2, y+1/2, -z'

loop_
_atom_site_label
_atom_site_type_symbol
_atom_site_fract_x
_atom_site_fract_y
_atom_site_fract_z
_atom_site_U_iso_or_equiv
_atom_site_adp_type
_atom_site_occupancy
_atom_site_site_symmetry_order
_atom_site_calc_flag
_atom_site_refinement_flags_posn
Fe Fe 0.64911(2) 0.48341(3) 0.60027(3) 0.01569(7) Uani 1 1 d .
O1 O 0.55162(5) 0.3681(2) 0.7562(2) 0.0349(5) Uani 1 1 d .
O2 O 0.76298(4) 0.4692(2) 0.58823(18) 0.0257(4) Uani 1 1 d .
O3 O 0.62771(4) 0.46786(18) 0.42595(17) 0.0225(3) Uani 1 1 d .
N1 N 0.66522(5) 0.34361(19) 0.7470(2) 0.0172(3) Uani 1 1 d .
N2 N 0.59785(5) 0.4749(3) 0.6799(2) 0.0241(4) Uani 1 1 d .
N3 N 0.70424(5) 0.50134(19) 0.56246(19) 0.0175(4) Uani 1 1 d .
N4 N 0.65249(5) 0.6922(2) 0.6294(2) 0.0192(4) Uani 1 1 d .
C1 C 0.64352(6) 0.2760(2) 0.8276(2) 0.0199(4) Uani 1 1 d .
C2 C 0.66466(7) 0.1842(2) 0.9135(2) 0.0225(5) Uani 1 1 d .
C3 C 0.69905(7) 0.1975(2) 0.8810(2) 0.0205(4) Uani 1 1 d .
C4 C 0.69892(6) 0.2969(2) 0.7746(2) 0.0174(4) Uani 1 1 d .
C5 C 0.65617(9) 0.1012(3) 1.0167(3) 0.0322(6) Uani 1 1 d .
H5 H 0.6326 0.0922 1.0394 0.039 Uiso 1 1 calc R
C6 C 0.68348(10) 0.0319(3) 1.0851(3) 0.0373(7) Uani 1 1 d .
H6 H 0.6785 -0.0251 1.1559 0.045 Uiso 1 1 calc R
C7 C 0.71800(10) 0.0449(3) 1.0514(3) 0.0357(7) Uani 1 1 d .
H7 H 0.7361 -0.0035 1.0997 0.043 Uiso 1 1 calc R
C8 C 0.72655(8) 0.1276(3) 0.9481(3) 0.0269(5) Uani 1 1 d .
H8 H 0.7500 0.1359 0.9244 0.032 Uiso 1 1 calc R
C9 C 0.60806(7) 0.2879(3) 0.8292(3) 0.0241(5) Uani 1 1 d .
H9 H 0.5964 0.2300 0.8852 0.029 Uiso 1 1 calc R
C10 C 0.58710(6) 0.3819(3) 0.7521(3) 0.0236(5) Uani 1 1 d .
C11 C 0.53589(7) 0.4639(3) 0.6640(4) 0.0374(7) Uani 1 1 d .
H11A H 0.5191 0.5209 0.7076 0.045 Uiso 1 1 calc R
H11B H 0.5233 0.4191 0.5874 0.045 Uiso 1 1 calc R
C12 C 0.56672(6) 0.5463(3) 0.6189(3) 0.0251(5) Uani 1 1 d .
H12 H 0.5667 0.5414 0.5202 0.030 Uiso 1 1 calc R
C13 C 0.56494(6) 0.6895(3) 0.6602(3) 0.0273(5) Uani 1 1 d .
C14 C 0.54898(8) 0.7806(3) 0.5710(4) 0.0393(7) Uani 1 1 d .
H14 H 0.5402 0.7524 0.4853 0.047 Uiso 1 1 calc R
C15 C 0.54597(10) 0.9128(4) 0.6077(6) 0.0588(12) Uani 1 1 d .
H15 H 0.5349 0.9743 0.5471 0.071 Uiso 1 1 calc R
C16 C 0.55889(10) 0.9543(4) 0.7303(6) 0.0649(14) Uani 1 1 d .
H16 H 0.5569 1.0447 0.7543 0.078 Uiso 1 1 calc R
C17 C 0.57495(10) 0.8649(4) 0.8200(5) 0.0583(12) Uani 1 1 d .
H17 H 0.5840 0.8942 0.9051 0.070 Uiso 1 1 calc R
C18 C 0.57773(8) 0.7323(4) 0.7850(4) 0.0374(7) Uani 1 1 d .
H18 H 0.5884 0.6709 0.8467 0.045 Uiso 1 1 calc R
C19 C 0.72868(6) 0.3353(2) 0.7182(2) 0.0196(4) Uani 1 1 d .
H19 H 0.7499 0.2911 0.7459 0.024 Uiso 1 1 calc R
C20 C 0.73007(6) 0.4365(2) 0.6213(2) 0.0188(4) Uani 1 1 d .
C21 C 0.75888(6) 0.5836(3) 0.5019(3) 0.0267(5) Uani 1 1 d .
H21A H 0.7708 0.5693 0.4197 0.032 Uiso 1 1 calc R
H21B H 0.7688 0.6638 0.5471 0.032 Uiso 1 1 calc R
C22 C 0.71875(6) 0.5981(2) 0.4705(2) 0.0191(4) Uani 1 1 d .
H22 H 0.7114 0.6895 0.4940 0.023 Uiso 1 1 calc R
C23 C 0.70647(6) 0.5694(2) 0.3279(2) 0.0203(4) Uani 1 1 d .
C24 C 0.68479(7) 0.6581(3) 0.2548(3) 0.0239(5) Uani 1 1 d .
H24 H 0.6776 0.7376 0.2948 0.029 Uiso 1 1 calc R
C25 C 0.67363(8) 0.6307(3) 0.1228(3) 0.0307(6) Uani 1 1 d .
H25 H 0.6592 0.6921 0.0729 0.037 Uiso 1 1 calc R
C26 C 0.68370(8) 0.5134(3) 0.0648(3) 0.0340(7) Uani 1 1 d .
H26 H 0.6757 0.4937 -0.0243 0.041 Uiso 1 1 calc R
C27 C 0.70534(8) 0.4258(3) 0.1365(3) 0.0327(6) Uani 1 1 d .
H27 H 0.7125 0.3464 0.0962 0.039 Uiso 1 1 calc R
C28 C 0.71672(7) 0.4532(2) 0.2674(3) 0.0262(5) Uani 1 1 d .
H28 H 0.7316 0.3922 0.3160 0.031 Uiso 1 1 calc R
C29 C 0.62907(6) 0.3642(2) 0.3357(2) 0.0202(4) Uani 1 1 d .
H29 H 0.6411 0.3971 0.2577 0.024 Uiso 1 1 calc R
C30 C 0.64974(7) 0.2455(3) 0.3941(3) 0.0266(5) Uani 1 1 d .
H30A H 0.6737 0.2731 0.4228 0.040 Uiso 1 1 calc GR
H30B H 0.6505 0.1761 0.3267 0.040 Uiso 1 1 calc GR
H30C H 0.6383 0.2110 0.4704 0.040 Uiso 1 1 calc GR
C31 C 0.59210(6) 0.3219(2) 0.2872(2) 0.0210(4) Uani 1 1 d .
C32 C 0.56881(7) 0.2741(3) 0.3756(3) 0.0267(5) Uani 1 1 d .
H32 H 0.5760 0.2679 0.4674 0.032 Uiso 1 1 calc R
C33 C 0.53511(7) 0.2356(3) 0.3298(3) 0.0342(6) Uani 1 1 d .
H33 H 0.5195 0.2023 0.3905 0.041 Uiso 1 1 calc R
C34 C 0.52401(8) 0.2452(3) 0.1967(4) 0.0362(7) Uani 1 1 d .
H34 H 0.5009 0.2197 0.1664 0.043 Uiso 1 1 calc R
C35 C 0.54669(8) 0.2920(3) 0.1086(3) 0.0346(6) Uani 1 1 d .
H35 H 0.5393 0.2984 0.0170 0.041 Uiso 1 1 calc R
C36 C 0.58068(7) 0.3302(3) 0.1537(3) 0.0276(5) Uani 1 1 d .
H36 H 0.5962 0.3623 0.0921 0.033 Uiso 1 1 calc R
C37 C 0.67144(7) 0.7508(3) 0.7302(3) 0.0229(5) Uani 1 1 d .
H37 H 0.6826 0.6963 0.7975 0.028 Uiso 1 1 calc R
C38 C 0.67556(8) 0.8863(3) 0.7411(3) 0.0281(5) Uani 1 1 d .
H38 H 0.6891 0.9241 0.8142 0.034 Uiso 1 1 calc R
C39 C 0.65943(7) 0.9658(2) 0.6428(3) 0.0284(5) Uani 1 1 d .
H39 H 0.6617 1.0593 0.6476 0.034 Uiso 1 1 calc R
C40 C 0.64001(7) 0.9072(3) 0.5375(3) 0.0263(5) Uani 1 1 d .
H40 H 0.6289 0.9596 0.4685 0.032 Uiso 1 1 calc R
C41 C 0.63714(6) 0.7705(2) 0.5348(3) 0.0220(4) Uani 1 1 d .
H41 H 0.6237 0.7304 0.4627 0.026 Uiso 1 1 calc R
N51 N 0.59518(7) 0.8274(3) 0.2211(3) 0.0409(6) Uani 1 1 d .
C51 C 0.58417(9) 0.7015(3) 0.2163(3) 0.0377(7) Uani 1 1 d .
H51 H 0.6011 0.6333 0.2306 0.045 Uiso 1 1 calc R
C52 C 0.54947(9) 0.6657(3) 0.1915(4) 0.0406(7) Uani 1 1 d .
H52 H 0.5429 0.5750 0.1886 0.049 Uiso 1 1 calc R
C53 C 0.52437(9) 0.7629(4) 0.1708(4) 0.0432(8) Uani 1 1 d .
H53 H 0.5003 0.7409 0.1527 0.052 Uiso 1 1 calc R
C54 C 0.53526(9) 0.8937(4) 0.1772(4) 0.0455(8) Uani 1 1 d .
H54 H 0.5187 0.9636 0.1649 0.055 Uiso 1 1 calc R
C55 C 0.57052(9) 0.9209(3) 0.2018(4) 0.0411(7) Uani 1 1 d .
H55 H 0.5777 1.0110 0.2052 0.049 Uiso 1 1 calc R

loop_
_atom_site_aniso_label
_atom_site_aniso_U_11
_atom_site_aniso_U_22
_atom_site_aniso_U_33
_atom_site_aniso_U_23
_atom_site_aniso_U_13
_atom_site_aniso_U_12
Fe 0.01479(12) 0.01427(12) 0.01772(13) 0.00033(13) -0.00062(9) -0.00059(12)
O1 0.0175(8) 0.0441(12) 0.0434(12) 0.0094(10) 0.0043(8) -0.0057(8)
O2 0.0161(7) 0.0309(10) 0.0302(9) 0.0023(9) 0.0016(6) -0.0002(7)
O3 0.0236(7) 0.0180(9) 0.0247(8) -0.0031(7) -0.0060(6) 0.0014(7)
N1 0.0191(8) 0.0151(8) 0.0172(9) -0.0017(7) 0.0000(7) -0.0002(7)
N2 0.0182(8) 0.0240(9) 0.0300(10) 0.0031(10) 0.0012(7) 0.0030(9)
N3 0.0183(8) 0.0159(10) 0.0183(8) 0.0005(7) 0.0008(6) -0.0026(7)
N4 0.0173(8) 0.0187(9) 0.0219(10) -0.0018(7) 0.0040(7) -0.0013(7)
C1 0.0243(11) 0.0187(10) 0.0167(10) -0.0005(8) 0.0012(8) -0.0007(8)
C2 0.0344(13) 0.0174(10) 0.0157(10) -0.0004(8) 0.0015(9) 0.0010(9)
C3 0.0329(12) 0.0147(9) 0.0136(10) -0.0021(8) -0.0008(8) 0.0032(8)
C4 0.0225(10) 0.0142(9) 0.0150(9) -0.0030(7) -0.0020(8) 0.0020(8)
C5 0.0488(17) 0.0260(13) 0.0226(12) 0.0031(10) 0.0077(11) 0.0008(12)
C6 0.064(2) 0.0276(13) 0.0207(13) 0.0070(11) 0.0037(13) 0.0073(13)
C7 0.0572(19) 0.0263(13) 0.0224(13) 0.0023(11) -0.0045(12) 0.0131(13)
C8 0.0360(14) 0.0218(11) 0.0220(12) -0.0024(9) -0.0045(10) 0.0088(10)
C9 0.0259(11) 0.0248(12) 0.0220(11) 0.0030(9) 0.0049(9) -0.0037(9)
C10 0.0179(10) 0.0275(12) 0.0256(12) -0.0035(10) 0.0037(9) -0.0036(9)
C11 0.0177(10) 0.0355(18) 0.0586(19) 0.0051(14) 0.0007(11) -0.0012(11)
C12 0.0159(10) 0.0276(12) 0.0314(13) 0.0001(10) -0.0003(9) 0.0029(9)
C13 0.0165(10) 0.0279(12) 0.0378(15) -0.0014(11) 0.0042(9) 0.0018(9)
C14 0.0269(13) 0.0349(15) 0.055(2) 0.0062(14) -0.0005(13) 0.0053(11)
C15 0.0316(17) 0.0336(18) 0.111(4) 0.010(2) 0.003(2) 0.0071(14)
C16 0.0324(16) 0.036(2) 0.127(4) -0.027(2) 0.008(2) 0.0013(13)
C17 0.0332(17) 0.061(3) 0.081(3) -0.039(2) 0.0081(18) -0.0029(16)
C18 0.0268(13) 0.0438(17) 0.0422(17) -0.0121(14) 0.0057(12) 0.0006(12)
C19 0.0181(9) 0.0210(10) 0.0192(10) -0.0024(8) -0.0016(8) 0.0038(8)
C20 0.0167(9) 0.0206(9) 0.0191(10) -0.0056(8) 0.0007(8) -0.0020(8)
C21 0.0186(10) 0.0287(12) 0.0328(13) 0.0030(11) 0.0016(9) -0.0058(10)
C22 0.0190(10) 0.0184(10) 0.0199(10) -0.0006(8) 0.0023(8) -0.0034(8)
C23 0.0209(10) 0.0211(11) 0.0194(10) -0.0007(8) 0.0048(8) -0.0054(8)
C24 0.0247(11) 0.0245(11) 0.0228(11) -0.0011(9) 0.0034(9) -0.0024(9)
C25 0.0288(13) 0.0386(15) 0.0241(13) 0.0040(11) -0.0015(10) -0.0067(11)
C26 0.0401(14) 0.0416(18) 0.0205(12) -0.0053(10) 0.0036(10) -0.0178(12)
C27 0.0446(16) 0.0270(13) 0.0281(14) -0.0103(11) 0.0131(12) -0.0132(12)
C28 0.0314(12) 0.0211(12) 0.0267(12) -0.0028(9) 0.0069(10) -0.0041(9)
C29 0.0180(10) 0.0213(10) 0.0207(11) -0.0010(8) -0.0012(8) -0.0012(8)
C30 0.0209(11) 0.0216(11) 0.0363(14) -0.0028(10) -0.0033(10) 0.0034(9)
C31 0.0208(10) 0.0189(10) 0.0228(11) -0.0051(9) -0.0017(9) 0.0011(8)
C32 0.0243(11) 0.0307(13) 0.0252(12) -0.0061(10) 0.0020(9) -0.0031(10)
C33 0.0222(12) 0.0345(15) 0.0470(18) -0.0094(13) 0.0093(12) -0.0036(10)
C34 0.0215(12) 0.0342(15) 0.0511(19) -0.0156(14) -0.0078(12) 0.0042(11)
C35 0.0314(14) 0.0343(15) 0.0355(15) -0.0075(12) -0.0134(12) 0.0050(11)
C36 0.0292(12) 0.0295(13) 0.0232(12) -0.0035(10) -0.0039(10) 0.0010(10)
C37 0.0256(11) 0.0212(11) 0.0217(11) 0.0002(9) 0.0005(9) -0.0009(9)
C38 0.0347(14) 0.0232(12) 0.0259(12) -0.0066(10) -0.0008(10) -0.0045(10)
C39 0.0393(13) 0.0142(12) 0.0319(12) -0.0022(9) 0.0040(10) -0.0029(10)
C40 0.0306(13) 0.0195(11) 0.0282(13) 0.0027(9) -0.0005(10) 0.0010(9)
C41 0.0230(11) 0.0190(10) 0.0240(11) -0.0008(9) 0.0014(9) -0.0007(8)
N51 0.0339(13) 0.0404(15) 0.0473(16) -0.0046(13) -0.0045(12) 0.0033(11)
C51 0.0340(15) 0.0367(16) 0.0417(18) -0.0030(13) -0.0013(13) 0.0084(12)
C52 0.0388(16) 0.0328(15) 0.050(2) -0.0017(14) 0.0054(14) 0.0018(13)
C53 0.0300(15) 0.0402(18) 0.059(2) 0.0025(16) 0.0016(14) 0.0007(13)
C54 0.0372(17) 0.0368(16) 0.063(2) 0.0036(16) 0.0041(16) 0.0108(14)
C55 0.0432(17) 0.0318(16) 0.048(2) -0.0015(14) 0.0008(15) -0.0015(13)

loop_
_atom_type_symbol
_atom_type_description
_atom_type_scat_dispersion_real
_atom_type_scat_dispersion_imag
_atom_type_scat_source
C C 0.0033 0.0016 'International Tables Vol C Tables 4.2.6.8 and 6.1.1.4'
H H 0.0000 0.0000 'International Tables Vol C Tables 4.2.6.8 and 6.1.1.4'
Fe Fe 0.3463 0.8444 'International Tables Vol C Tables 4.2.6.8 and 6.1.1.4'
N N 0.0061 0.0033 'International Tables Vol C Tables 4.2.6.8 and 6.1.1.4'
O O 0.0106 0.0060 'International Tables Vol C Tables 4.2.6.8 and 6.1.1.4'

loop_
_exptl_crystal_face_index_h
_exptl_crystal_face_index_k
_exptl_crystal_face_index_l
_exptl_crystal_face_perp_dist
_exptl_oxdiff_crystal_face_indexfrac_h
_exptl_oxdiff_crystal_face_indexfrac_k
_exptl_oxdiff_crystal_face_indexfrac_l
_exptl_oxdiff_crystal_face_x
_exptl_oxdiff_crystal_face_y
_exptl_oxdiff_crystal_face_z
-3 10 10 0.0631 -2.9998 10.0000 10.0000 0.0675 -0.3580 0.9230
-6 10 -10 0.1267 -5.9990 9.9999 -9.9998 0.1790 -0.9192 -0.3676
6 -10 10 0.1267 5.9990 -9.9999 9.9998 -0.1790 0.9192 0.3676
-24 4 12 0.0808 -24.0008 4.0000 11.9999 0.4278 0.0974 0.8598
-21 5 12 0.0741 -21.0006 5.0000 11.9999 0.3761 0.0312 0.8913
-54 0 2 0.0413 -54.0012 0.0001 1.9999 0.9967 0.0925 0.0711
54 0 -2 0.0413 54.0012 -0.0001 -1.9999 -0.9967 -0.0925 -0.0711
-2 -11 -9 0.0744 -2.0004 -10.9999 -9.0001 0.0186 0.4537 -0.8923
10 10 -10 0.1114 10.0013 9.9999 -9.9998 -0.1180 -0.9299 -0.3505
3 10 10 0.0626 3.0003 10.0000 10.0000 -0.0439 -0.3620 0.9294
20 -10 -9 0.0588 20.0001 -10.0000 -9.0000 -0.3858 0.3748 -0.8405
-40 7 8 0.0504 -40.0007 7.0000 8.0000 0.7479 -0.1970 0.6700
36 -8 -8 0.0494 36.0006 -8.0000 -8.0000 -0.6776 0.2639 -0.7025
-11 10 -10 0.1158 -10.9991 9.9999 -9.9998 0.2718 -0.9158 -0.3729
-32 -6 11 0.1003 -32.0016 -5.9999 10.9998 0.5394 0.7162 0.5044

loop_
_geom_angle_atom_site_label_1
_geom_angle_atom_site_label_2
_geom_angle_atom_site_label_3
_geom_angle
O3 Fe N1 133.08(8)
O3 Fe N2 90.28(8)
O3 Fe N3 101.39(7)
O3 Fe N4 103.19(8)
N1 Fe N2 86.29(8)
N1 Fe N3 86.88(7)
N1 Fe N4 123.68(8)
N2 Fe N3 168.22(7)
N4 Fe N2 91.97(9)
N4 Fe N3 83.85(7)
C10 O1 C11 106.0(2)
C20 O2 C21 106.36(18)
C29 O3 Fe 129.65(15)
C1 N1 Fe 126.08(15)
C4 N1 Fe 126.10(16)
C4 N1 C1 107.7(2)
C10 N2 Fe 125.38(19)
C10 N2 C12 108.2(2)
C12 N2 Fe 122.87(17)
C20 N3 Fe 126.33(16)
C20 N3 C22 108.23(19)
C22 N3 Fe 125.31(14)
C37 N4 Fe 124.38(17)
C41 N4 Fe 117.79(17)
C41 N4 C37 117.6(2)
N1 C1 C2 109.4(2)
C9 C1 N1 127.2(2)
C9 C1 C2 123.4(2)
C3 C2 C1 106.6(2)
C3 C2 C5 121.0(2)
C5 C2 C1 132.2(3)
C2 C3 C4 106.9(2)
C2 C3 C8 121.8(2)
C8 C3 C4 131.3(2)
N1 C4 C3 109.3(2)
C19 C4 N1 127.8(2)
C19 C4 C3 122.9(2)
C2 C5 H5 121.2
C6 C5 C2 117.6(3)
C6 C5 H5 121.2
C5 C6 H6 119.4
C7 C6 C5 121.1(3)
C7 C6 H6 119.4
C6 C7 H7 119.3
C6 C7 C8 121.3(3)
C8 C7 H7 119.3
C3 C8 H8 121.5
C7 C8 C3 117.1(3)
C7 C8 H8 121.5
C1 C9 H9 117.7
C1 C9 C10 124.6(2)
C10 C9 H9 117.7
O1 C10 C9 115.5(2)
N2 C10 O1 117.1(2)
N2 C10 C9 127.4(2)
O1 C11 H11A 110.7
O1 C11 H11B 110.7
O1 C11 C12 105.3(2)
H11A C11 H11B 108.8
C12 C11 H11A 110.7
C12 C11 H11B 110.7
N2 C12 C11 102.8(2)
N2 C12 H12 109.2
N2 C12 C13 113.8(2)
C11 C12 H12 109.2
C13 C12 C11 112.6(2)
C13 C12 H12 109.2
C14 C13 C12 118.7(3)
C18 C13 C12 122.0(3)
C18 C13 C14 119.2(3)
C13 C14 H14 120.0
C15 C14 C13 120.1(4)
C15 C14 H14 120.0
C14 C15 H15 119.8
C16 C15 C14 120.3(4)
C16 C15 H15 119.8
C15 C16 H16 119.9
C15 C16 C17 120.3(3)
C17 C16 H16 119.9
C16 C17 H17 120.1
C16 C17 C18 119.9(4)
C18 C17 H17 120.1
C13 C18 C17 120.2(4)
C13 C18 H18 119.9
C17 C18 H18 119.9
C4 C19 H19 117.7
C4 C19 C20 124.7(2)
C20 C19 H19 117.7
O2 C20 C19 115.3(2)
N3 C20 O2 116.7(2)
N3 C20 C19 128.0(2)
O2 C21 H21A 110.8
O2 C21 H21B 110.8
O2 C21 C22 104.93(19)
H21A C21 H21B 108.8
C22 C21 H21A 110.8
C22 C21 H21B 110.8
N3 C22 C21 102.80(19)
N3 C22 H22 109.4
N3 C22 C23 111.62(19)
C21 C22 H22 109.4
C23 C22 C21 114.1(2)
C23 C22 H22 109.4
C24 C23 C22 120.8(2)
C24 C23 C28 118.9(2)
C28 C23 C22 120.3(2)
C23 C24 H24 119.8
C23 C24 C25 120.3(3)
C25 C24 H24 119.8
C24 C25 H25 120.0
C26 C25 C24 119.9(3)
C26 C25 H25 120.0
C25 C26 H26 120.0
C27 C26 C25 119.9(3)
C27 C26 H26 120.0
C26 C27 H27 119.8
C26 C27 C28 120.3(3)
C28 C27 H27 119.8
C23 C28 H28 119.7
C27 C28 C23 120.6(3)
C27 C28 H28 119.7
O3 C29 H29 108.1
O3 C29 C30 112.4(2)
O3 C29 C31 110.00(19)
C30 C29 H29 108.1
C31 C29 H29 108.1
C31 C29 C30 110.1(2)
C29 C30 H30A 109.5
C29 C30 H30B 109.5
C29 C30 H30C 109.5
H30A C30 H30B 109.5
H30A C30 H30C 109.5
H30B C30 H30C 109.5
C32 C31 C29 120.9(2)
C36 C31 C29 120.7(2)
C36 C31 C32 118.4(2)
C31 C32 H32 119.9
C33 C32 C31 120.2(3)
C33 C32 H32 119.9
C32 C33 H33 119.6
C34 C33 C32 120.7(3)
C34 C33 H33 119.6
C33 C34 H34 120.2
C35 C34 C33 119.6(3)
C35 C34 H34 120.2
C34 C35 H35 120.0
C34 C35 C36 120.0(3)
C36 C35 H35 120.0
C31 C36 C35 121.0(3)
C31 C36 H36 119.5
C35 C36 H36 119.5
N4 C37 H37 118.3
N4 C37 C38 123.3(2)
C38 C37 H37 118.3
C37 C38 H38 120.8
C37 C38 C39 118.4(2)
C39 C38 H38 120.8
C38 C39 H39 120.4
C40 C39 C38 119.2(2)
C40 C39 H39 120.4
C39 C40 H40 120.7
C39 C40 C41 118.6(2)
C41 C40 H40 120.7
N4 C41 C40 123.0(2)
N4 C41 H41 118.5
C40 C41 H41 118.5
C55 N51 C51 116.7(3)
N51 C51 H51 118.3
N51 C51 C52 123.4(3)
C52 C51 H51 118.3
C51 C52 H52 120.3
C53 C52 C51 119.3(3)
C53 C52 H52 120.3
C52 C53 H53 121.0
C52 C53 C54 118.0(3)
C54 C53 H53 121.0
C53 C54 H54 120.5
C55 C54 C53 119.0(3)
C55 C54 H54 120.5
N51 C55 C54 123.6(3)
N51 C55 H55 118.2
C54 C55 H55 118.2

loop_
_geom_bond_atom_site_label_1
_geom_bond_atom_site_label_2
_geom_bond_distance
Fe O3 1.8925(17)
Fe N1 2.107(2)
Fe N2 2.1775(19)
Fe N3 2.1786(19)
Fe N4 2.132(2)
O1 C10 1.368(3)
O1 C11 1.443(4)
O2 C20 1.367(3)
O2 C21 1.450(3)
O3 C29 1.393(3)
N1 C1 1.388(3)
N1 C4 1.380(3)
N2 C10 1.278(4)
N2 C12 1.484(3)
N3 C20 1.291(3)
N3 C22 1.486(3)
N4 C37 1.342(3)
N4 C41 1.341(3)
C1 C2 1.470(3)
C1 C9 1.363(3)
C2 C3 1.387(4)
C2 C5 1.396(4)
C3 C4 1.472(3)
C3 C8 1.398(3)
C4 C19 1.368(3)
C5 H5 0.9500
C5 C6 1.396(4)
C6 H6 0.9500
C6 C7 1.395(5)
C7 H7 0.9500
C7 C8 1.397(4)
C8 H8 0.9500
C9 H9 0.9500
C9 C10 1.433(4)
C11 H11A 0.9900
C11 H11B 0.9900
C11 C12 1.541(4)
C12 H12 1.0000
C12 C13 1.509(4)
C13 C14 1.395(4)
C13 C18 1.388(4)
C14 H14 0.9500
C14 C15 1.393(5)
C15 H15 0.9500
C15 C16 1.365(7)
C16 H16 0.9500
C16 C17 1.390(7)
C17 H17 0.9500
C17 C18 1.391(5)
C18 H18 0.9500
C19 H19 0.9500
C19 C20 1.421(3)
C21 H21A 0.9900
C21 H21B 0.9900
C21 C22 1.549(3)
C22 H22 1.0000
C22 C23 1.510(3)
C23 C24 1.394(4)
C23 C28 1.394(3)
C24 H24 0.9500
C24 C25 1.397(4)
C25 H25 0.9500
C25 C26 1.390(4)
C26 H26 0.9500
C26 C27 1.379(5)
C27 H27 0.9500
C27 C28 1.390(4)
C28 H28 0.9500
C29 H29 1.0000
C29 C30 1.531(3)
C29 C31 1.521(3)
C30 H30A 0.9800
C30 H30B 0.9800
C30 H30C 0.9800
C31 C32 1.396(4)
C31 C36 1.390(4)
C32 H32 0.9500
C32 C33 1.391(4)
C33 H33 0.9500
C33 C34 1.383(5)
C34 H34 0.9500
C34 C35 1.375(5)
C35 H35 0.9500
C35 C36 1.398(4)
C36 H36 0.9500
C37 H37 0.9500
C37 C38 1.382(4)
C38 H38 0.9500
C38 C39 1.386(4)
C39 H39 0.9500
C39 C40 1.383(4)
C40 H40 0.9500
C40 C41 1.386(3)
C41 H41 0.9500
N51 C51 1.339(5)
N51 C55 1.338(4)
C51 H51 0.9500
C51 C52 1.379(5)
C52 H52 0.9500
C52 C53 1.377(5)
C53 H53 0.9500
C53 C54 1.386(5)
C54 H54 0.9500
C54 C55 1.380(5)
C55 H55 0.9500

loop_
_geom_torsion_atom_site_label_1
_geom_torsion_atom_site_label_2
_geom_torsion_atom_site_label_3
_geom_torsion_atom_site_label_4
_geom_torsion
Fe O3 C29 C30 3.4(3)
Fe O3 C29 C31 126.43(19)
Fe N1 C1 C2 178.03(15)
Fe N1 C1 C9 -1.1(4)
Fe N1 C4 C3 -178.24(14)
Fe N1 C4 C19 3.4(3)
Fe N2 C10 O1 -158.40(19)
Fe N2 C10 C9 20.8(4)
Fe N2 C12 C11 154.9(2)
Fe N2 C12 C13 -83.1(3)
Fe N3 C20 O2 -175.91(15)
Fe N3 C20 C19 3.3(4)
Fe N3 C22 C21 170.18(16)
Fe N3 C22 C23 -67.2(2)
Fe N4 C37 C38 174.5(2)
Fe N4 C41 C40 -174.6(2)
O1 C11 C12 N2 7.0(3)
O1 C11 C12 C13 -115.8(3)
O2 C21 C22 N3 9.2(3)
O2 C21 C22 C23 -111.9(2)
O3 C29 C31 C32 -60.8(3)
O3 C29 C31 C36 119.1(3)
N1 Fe O3 C29 -26.9(2)
N1 C1 C2 C3 -0.8(3)
N1 C1 C2 C5 175.1(3)
N1 C1 C9 C10 -4.8(4)
N1 C4 C19 C20 2.3(4)
N2 Fe O3 C29 -112.1(2)
N2 C12 C13 C14 149.5(3)
N2 C12 C13 C18 -32.4(4)
N3 Fe O3 C29 69.5(2)
N3 C22 C23 C24 114.5(2)
N3 C22 C23 C28 -65.5(3)
N4 Fe O3 C29 155.77(19)
N4 C37 C38 C39 -0.2(4)
C1 N1 C4 C3 -1.8(2)
C1 N1 C4 C19 179.7(2)
C1 C2 C3 C4 -0.3(3)
C1 C2 C3 C8 177.5(2)
C1 C2 C5 C6 -175.8(3)
C1 C9 C10 O1 172.9(3)
C1 C9 C10 N2 -6.3(5)
C2 C1 C9 C10 176.2(2)
C2 C3 C4 N1 1.4(3)
C2 C3 C4 C19 179.9(2)
C2 C3 C8 C7 -1.1(4)
C2 C5 C6 C7 -0.2(4)
C3 C2 C5 C6 -0.3(4)
C3 C4 C19 C20 -175.9(2)
C4 N1 C1 C2 1.6(3)
C4 N1 C1 C9 -177.5(2)
C4 C3 C8 C7 176.1(2)
C4 C19 C20 O2 173.2(2)
C4 C19 C20 N3 -6.0(4)
C5 C2 C3 C4 -176.8(2)
C5 C2 C3 C8 1.0(4)
C5 C6 C7 C8 0.0(5)
C6 C7 C8 C3 0.6(4)
C8 C3 C4 N1 -176.2(2)
C8 C3 C4 C19 2.3(4)
C9 C1 C2 C3 178.4(2)
C9 C1 C2 C5 -5.7(4)
C10 O1 C11 C12 -6.8(3)
C10 N2 C12 C11 -4.8(3)
C10 N2 C12 C13 117.2(3)
C11 O1 C10 N2 4.2(3)
C11 O1 C10 C9 -175.1(3)
C11 C12 C13 C14 -94.0(3)
C11 C12 C13 C18 84.0(3)
C12 N2 C10 O1 0.7(3)
C12 N2 C10 C9 179.9(3)
C12 C13 C14 C15 178.0(3)
C12 C13 C18 C17 -178.7(3)
C13 C14 C15 C16 0.7(6)
C14 C13 C18 C17 -0.7(5)
C14 C15 C16 C17 -0.5(6)
C15 C16 C17 C18 -0.3(6)
C16 C17 C18 C13 0.9(5)
C18 C13 C14 C15 -0.1(5)
C20 O2 C21 C22 -9.3(3)
C20 N3 C22 C21 -5.9(3)
C20 N3 C22 C23 116.8(2)
C21 O2 C20 N3 6.2(3)
C21 O2 C20 C19 -173.1(2)
C21 C22 C23 C24 -129.5(2)
C21 C22 C23 C28 50.5(3)
C22 N3 C20 O2 0.1(3)
C22 N3 C20 C19 179.3(2)
C22 C23 C24 C25 179.9(2)
C22 C23 C28 C27 179.6(2)
C23 C24 C25 C26 1.1(4)
C24 C23 C28 C27 -0.4(4)
C24 C25 C26 C27 -1.5(4)
C25 C26 C27 C28 1.0(4)
C26 C27 C28 C23 0.0(4)
C28 C23 C24 C25 -0.1(4)
C29 C31 C32 C33 -179.9(3)
C29 C31 C36 C35 -179.7(3)
C30 C29 C31 C32 63.6(3)
C30 C29 C31 C36 -116.6(3)
C31 C32 C33 C34 -0.7(4)
C32 C31 C36 C35 0.2(4)
C32 C33 C34 C35 0.7(5)
C33 C34 C35 C36 -0.3(5)
C34 C35 C36 C31 -0.1(4)
C36 C31 C32 C33 0.2(4)
C37 N4 C41 C40 -0.2(4)
C37 C38 C39 C40 -0.3(4)
C38 C39 C40 C41 0.5(4)
C39 C40 C41 N4 -0.3(4)
C41 N4 C37 C38 0.4(4)
N51 C51 C52 C53 -0.2(6)
C51 N51 C55 C54 -0.3(6)
C51 C52 C53 C54 -0.6(6)
C52 C53 C54 C55 1.0(6)
C53 C54 C55 N51 -0.6(6)
C55 N51 C51 C52 0.7(5)
